data_7246015
loop_
_publ_author_name
'Pramanik, Samit'
'Hossain, Anowar'
'Pathak, Sudipta'
'Ghosh Chowdhury, Sougata'
'Karmakar, Parimal'
'Frontera, Antonio'
'Mukhopadhyay, Subrata'

_publ_section_title
;
 Revealing the supramolecular features of two Zn(ii) complexes derived
 from a new hydrazone ligand: a combined crystallographic, theoretical and
 antibacterial study
;
_journal_issue 5
_journal_name_full CrystEngComm
_journal_page_first 866
_journal_page_last 876
_journal_paper_doi 10.1039/D2CE01445A
_journal_volume 25
_journal_year 2023
_chemical_formula_moiety 'C22 H20 N10 O2 Zn, 4(H2 O)'
_chemical_formula_sum 'C22 H28 N10 O6 Zn'
_chemical_formula_weight 593.93
_space_group_crystal_system monoclinic
_space_group_IT_number 15
_space_group_name_Hall '-C 2yc'
_space_group_name_H-M_alt 'C 1 2/c 1'
_atom_sites_solution_hydrogens mixed
_audit_creation_method SHELXL-2016/6
_audit_update_record
;
2022-09-28 deposited with the CCDC.	2022-12-19 downloaded from the CCDC.
;
_cell_angle_alpha 90
_cell_angle_beta 107.497(7)
_cell_angle_gamma 90
_cell_formula_units_Z 4
_cell_length_a 23.393(5)
_cell_length_b 8.6036(19)
_cell_length_c 13.597(3)
_cell_measurement_reflns_used 2933
_cell_measurement_temperature 296
_cell_measurement_theta_max 27.292
_cell_measurement_theta_min 1.826
_cell_volume 2610.0(10)
_computing_cell_refinement 'APEX2(Bruker,2007)and SAINT (Bruker,2007)'
_computing_data_collection 'APEX2 (Bruker, 2007)'
_computing_data_reduction 'SAINT(Bruker,2007)and XPREP(Bruker,2007)'
_computing_molecular_graphics
;    
ORTEP-3 for Windows (Farrugia, 1997), DIAMOND (Brandenburg,
1999) and Mercury (Macrae <i>et al.</i>, 2006)
;
_computing_publication_material 'PLATON (Spek, 2009)'
_computing_structure_refinement 'SHELXL-2016/6 (Sheldrick, 2016)'
_computing_structure_solution 'SHELXT 2014/5 (Sheldrick, 2014)'
_diffrn_ambient_temperature 296
_diffrn_measured_fraction_theta_full 0.999
_diffrn_measured_fraction_theta_max 0.990
_diffrn_measurement_device_type 'Bruker SMART APEX II CCD area-detector'
_diffrn_measurement_method '\w and \f'
_diffrn_radiation_type MoK\a
_diffrn_radiation_wavelength 0.71073
_diffrn_reflns_av_R_equivalents 0.1199
_diffrn_reflns_av_unetI/netI 0.0583
_diffrn_reflns_Laue_measured_fraction_full 0.999
_diffrn_reflns_Laue_measured_fraction_max 0.990
_diffrn_reflns_limit_h_max 29
_diffrn_reflns_limit_h_min -30
_diffrn_reflns_limit_k_max 11
_diffrn_reflns_limit_k_min -11
_diffrn_reflns_limit_l_max 17
_diffrn_reflns_limit_l_min -17
_diffrn_reflns_number 38455
_diffrn_reflns_point_group_measured_fraction_full 0.999
_diffrn_reflns_point_group_measured_fraction_max 0.990
_diffrn_reflns_theta_full 25.242
_diffrn_reflns_theta_max 27.292
_diffrn_reflns_theta_min 1.826
_diffrn_source 'fine-focus sealed tube'
_exptl_absorpt_coefficient_mu 0.999
_exptl_absorpt_correction_T_max 0.923
_exptl_absorpt_correction_T_min 0.845
_exptl_absorpt_correction_type multi-scan
_exptl_absorpt_process_details
;
 SADABS 2016/2: Krause, L., Herbst-Irmer, R., Sheldrick G.M. & Stalke D.,
 J. Appl. Cryst. 48 (2015) 3-10
;
_exptl_crystal_colour yellow
_exptl_crystal_density_diffrn 1.512
_exptl_crystal_description block
_exptl_crystal_F_000 1232
_exptl_crystal_size_max 0.19
_exptl_crystal_size_mid 0.14
_exptl_crystal_size_min 0.08
_refine_diff_density_max 0.387
_refine_diff_density_min -0.353
_refine_diff_density_rms 0.083
_refine_ls_extinction_method none
_refine_ls_goodness_of_fit_ref 0.972
_refine_ls_hydrogen_treatment constr
_refine_ls_matrix_type full
_refine_ls_number_parameters 184
_refine_ls_number_reflns 2933
_refine_ls_number_restraints 0
_refine_ls_restrained_S_all 0.972
_refine_ls_R_factor_all 0.0573
_refine_ls_R_factor_gt 0.0363
_refine_ls_shift/su_max 0.000
_refine_ls_shift/su_mean 0.000
_refine_ls_structure_factor_coef Fsqd
_refine_ls_weighting_details 'w=1/[\s^2^(Fo^2^)+(0.0511P)^2^] where P=(Fo^2^+2Fc^2^)/3'
_refine_ls_weighting_scheme calc
_refine_ls_wR_factor_gt 0.0842
_refine_ls_wR_factor_ref 0.0880
_reflns_Friedel_coverage 0.000
_reflns_number_gt 2274
_reflns_number_total 2905
_reflns_threshold_expression 'I > 2\s(I)'
_cod_data_source_file d2ce01445a2.cif
_cod_data_source_block smspzn_a
_cod_depositor_comments 'Adding full bibliography for 7246015--7246016.cif.'
_cod_original_sg_symbol_H-M 'C 2/c'
_cod_database_code 7246015
_shelx_shelxl_version_number 2016/6
_shelx_space_group_comment
;
The symmetry employed for this shelxl refinement is uniquely defined
by the following loop, which should always be used as a source of
symmetry information in preference to the above space-group names.
They are only intended as comments.
;

loop_
_space_group_symop_operation_xyz
'x, y, z'
'-x, y, -z+1/2'
'x+1/2, y+1/2, z'
'-x+1/2, y+1/2, -z+1/2'
'-x, -y, -z'
'x, -y, z-1/2'
'-x+1/2, -y+1/2, -z'
'x+1/2, -y+1/2, z-1/2'

loop_
_atom_site_label
_atom_site_type_symbol
_atom_site_fract_x
_atom_site_fract_y
_atom_site_fract_z
_atom_site_U_iso_or_equiv
_atom_site_adp_type
_atom_site_occupancy
_atom_site_site_symmetry_order
_atom_site_calc_flag
_atom_site_refinement_flags_posn
_atom_site_refinement_flags_adp
_atom_site_refinement_flags_occupancy
_atom_site_disorder_assembly
_atom_site_disorder_group
Zn1 Zn 0.500000 0.92055(4) 0.750000 0.03330(12) Uani 1 2 d S T P . .
O1 O 0.44880(6) 0.75313(16) 0.63630(10) 0.0398(3) Uani 1 1 d . . . . .
N3 N 0.54187(7) 0.90161(17) 0.63409(12) 0.0319(3) Uani 1 1 d . . . . .
O2 O 0.32797(7) 0.2355(2) 0.14348(12) 0.0522(4) Uani 1 1 d G . . . .
H2A H 0.338194 0.288638 0.198747 0.078 Uiso 1 1 d G U . . .
H2B H 0.360788 0.215182 0.131439 0.078 Uiso 1 1 d G U . . .
N4 N 0.51801(7) 0.80864(19) 0.54960(11) 0.0349(4) Uani 1 1 d . . . . .
N2 N 0.57461(7) 1.08334(18) 0.79959(12) 0.0347(4) Uani 1 1 d . . . . .
N1 N 0.65861(7) 1.1594(2) 0.77214(13) 0.0384(4) Uani 1 1 d . . . . .
C6 C 0.46994(9) 0.7388(2) 0.56034(13) 0.0314(4) Uani 1 1 d . . . . .
N5 N 0.37499(9) 0.4296(2) 0.31732(14) 0.0487(5) Uani 1 1 d . . . . .
C7 C 0.43777(9) 0.6314(2) 0.47445(14) 0.0339(4) Uani 1 1 d . . . . .
C4 C 0.60799(8) 1.0740(2) 0.73623(14) 0.0330(4) Uani 1 1 d . . . . .
C5 C 0.58951(9) 0.9802(2) 0.64383(14) 0.0358(4) Uani 1 1 d . . . . .
H5 H 0.610517 0.977435 0.595649 0.043 Uiso 1 1 calc R U . . .
O3 O 0.24835(11) 0.4720(2) 0.02066(19) 0.0851(7) Uani 1 1 d G . . . .
H3B H 0.268166 0.398179 0.056770 0.128 Uiso 1 1 d G U . . .
H3A H 0.227840 0.428752 -0.034951 0.128 Uiso 1 1 d G U . . .
C3 C 0.60551(10) 1.1780(2) 0.87891(15) 0.0413(5) Uani 1 1 d . . . . .
H3 H 0.592934 1.205209 0.935293 0.050 Uiso 1 1 calc R U . . .
C8 C 0.45441(10) 0.6134(2) 0.38493(14) 0.0392(5) Uani 1 1 d . . . . .
H8 H 0.486533 0.668866 0.375712 0.047 Uiso 1 1 calc R U . . .
C11 C 0.39011(10) 0.5436(2) 0.48356(16) 0.0447(5) Uani 1 1 d . . . . .
H11 H 0.378251 0.549735 0.542885 0.054 Uiso 1 1 calc R U . . .
C9 C 0.42212(11) 0.5111(3) 0.30983(15) 0.0459(5) Uani 1 1 d . . . . .
H9 H 0.433966 0.498518 0.250860 0.055 Uiso 1 1 calc R U . . .
C2 C 0.65683(10) 1.2256(2) 0.86287(16) 0.0436(5) Uani 1 1 d . . . . .
H2 H 0.685546 1.290770 0.905215 0.052 Uiso 1 1 calc R U . . .
C10 C 0.36021(11) 0.4463(3) 0.40328(17) 0.0501(6) Uani 1 1 d . . . . .
H10 H 0.327845 0.389405 0.410285 0.060 Uiso 1 1 calc R U . . .
C1 C 0.70643(10) 1.1762(3) 0.7245(2) 0.0590(6) Uani 1 1 d . . . . .
H1A H 0.729417 1.081973 0.733692 0.089 Uiso 1 1 calc R U . . .
H1B H 0.732047 1.260913 0.756369 0.089 Uiso 1 1 calc R U . . .
H1C H 0.689312 1.196771 0.652232 0.089 Uiso 1 1 calc R U . . .

loop_
_atom_site_aniso_label
_atom_site_aniso_U_11
_atom_site_aniso_U_22
_atom_site_aniso_U_33
_atom_site_aniso_U_23
_atom_site_aniso_U_13
_atom_site_aniso_U_12
Zn1 0.0362(2) 0.0398(2) 0.02702(18) 0.000 0.01429(13) 0.000
O1 0.0422(8) 0.0488(9) 0.0327(7) -0.0090(6) 0.0176(6) -0.0076(6)
N3 0.0374(9) 0.0327(9) 0.0264(8) 0.0006(6) 0.0108(7) 0.0033(7)
O2 0.0426(9) 0.0627(11) 0.0461(9) -0.0095(7) 0.0055(7) -0.0014(8)
N4 0.0427(9) 0.0376(9) 0.0252(8) -0.0019(6) 0.0115(7) 0.0016(7)
N2 0.0377(9) 0.0354(9) 0.0326(8) -0.0002(6) 0.0132(7) -0.0017(7)
N1 0.0316(9) 0.0386(10) 0.0451(10) 0.0036(7) 0.0115(7) 0.0004(7)
C6 0.0383(11) 0.0299(10) 0.0245(9) 0.0026(7) 0.0072(8) 0.0063(8)
N5 0.0582(12) 0.0437(11) 0.0353(10) -0.0064(8) 0.0009(9) 0.0044(9)
C7 0.0402(11) 0.0323(10) 0.0263(9) 0.0020(7) 0.0054(8) 0.0068(8)
C4 0.0331(10) 0.0305(10) 0.0358(10) 0.0045(8) 0.0107(8) 0.0012(8)
C5 0.0406(11) 0.0383(11) 0.0341(10) 0.0010(8) 0.0198(9) 0.0012(9)
O3 0.0719(14) 0.0666(13) 0.0956(16) 0.0062(11) -0.0070(11) -0.0024(11)
C3 0.0481(12) 0.0425(12) 0.0322(10) -0.0048(8) 0.0105(9) -0.0041(9)
C8 0.0470(12) 0.0399(12) 0.0294(10) 0.0013(8) 0.0094(9) 0.0053(9)
C11 0.0536(14) 0.0462(13) 0.0332(11) -0.0053(9) 0.0114(10) -0.0041(10)
C9 0.0577(14) 0.0481(13) 0.0282(10) -0.0036(9) 0.0072(10) 0.0117(11)
C2 0.0431(12) 0.0425(12) 0.0402(11) -0.0037(9) 0.0050(10) -0.0041(9)
C10 0.0526(14) 0.0486(14) 0.0449(13) -0.0058(10) 0.0083(11) -0.0063(10)
C1 0.0404(13) 0.0699(17) 0.0721(17) 0.0023(13) 0.0249(12) -0.0065(12)

loop_
_atom_type_symbol
_atom_type_description
_atom_type_scat_dispersion_real
_atom_type_scat_dispersion_imag
_atom_type_scat_source
C C 0.0033 0.0016 'International Tables Vol C Tables 4.2.6.8 and 6.1.1.4'
H H 0.0000 0.0000 'International Tables Vol C Tables 4.2.6.8 and 6.1.1.4'
N N 0.0061 0.0033 'International Tables Vol C Tables 4.2.6.8 and 6.1.1.4'
O O 0.0106 0.0060 'International Tables Vol C Tables 4.2.6.8 and 6.1.1.4'
Zn Zn 0.2839 1.4301 'International Tables Vol C Tables 4.2.6.8 and 6.1.1.4'

loop_
_geom_angle_atom_site_label_1
_geom_angle_atom_site_label_2
_geom_angle_atom_site_label_3
_geom_angle
_geom_angle_site_symmetry_1
_geom_angle_site_symmetry_3
_geom_angle_publ_flag
N3 Zn1 N3 171.09(8) 2_656 . ?
N3 Zn1 N2 109.19(6) 2_656 . ?
N3 Zn1 N2 76.76(6) . . ?
N3 Zn1 N2 76.76(6) 2_656 2_656 ?
N3 Zn1 N2 109.20(6) . 2_656 ?
N2 Zn1 N2 100.07(9) . 2_656 ?
N3 Zn1 O1 72.42(6) 2_656 2_656 ?
N3 Zn1 O1 101.52(6) . 2_656 ?
N2 Zn1 O1 89.26(6) . 2_656 ?
N2 Zn1 O1 149.17(6) 2_656 2_656 ?
N3 Zn1 O1 101.52(6) 2_656 . ?
N3 Zn1 O1 72.42(6) . . ?
N2 Zn1 O1 149.17(6) . . ?
N2 Zn1 O1 89.26(6) 2_656 . ?
O1 Zn1 O1 97.64(8) 2_656 . ?
C6 O1 Zn1 111.83(12) . . ?
C5 N3 N4 121.22(16) . . ?
C5 N3 Zn1 118.13(13) . . ?
N4 N3 Zn1 120.65(12) . . ?
H2A O2 H2B 104.5 . . ?
C6 N4 N3 108.53(15) . . ?
C4 N2 C3 105.80(17) . . ?
C4 N2 Zn1 109.44(12) . . ?
C3 N2 Zn1 143.94(14) . . ?
C4 N1 C2 106.85(17) . . ?
C4 N1 C1 126.75(18) . . ?
C2 N1 C1 126.39(19) . . ?
O1 C6 N4 126.47(17) . . ?
O1 C6 C7 117.55(17) . . ?
N4 C6 C7 115.97(16) . . ?
C10 N5 C9 116.82(18) . . ?
C11 C7 C8 117.50(18) . . ?
C11 C7 C6 119.70(17) . . ?
C8 C7 C6 122.79(19) . . ?
N2 C4 N1 110.77(17) . . ?
N2 C4 C5 121.12(17) . . ?
N1 C4 C5 128.10(18) . . ?
N3 C5 C4 114.20(17) . . ?
N3 C5 H5 122.9 . . ?
C4 C5 H5 122.9 . . ?
H3B O3 H3A 104.5 . . ?
C2 C3 N2 109.75(18) . . ?
C2 C3 H3 125.1 . . ?
N2 C3 H3 125.1 . . ?
C9 C8 C7 118.7(2) . . ?
C9 C8 H8 120.6 . . ?
C7 C8 H8 120.6 . . ?
C7 C11 C10 119.3(2) . . ?
C7 C11 H11 120.4 . . ?
C10 C11 H11 120.4 . . ?
N5 C9 C8 123.8(2) . . ?
N5 C9 H9 118.1 . . ?
C8 C9 H9 118.1 . . ?
C3 C2 N1 106.82(18) . . ?
C3 C2 H2 126.6 . . ?
N1 C2 H2 126.6 . . ?
N5 C10 C11 123.9(2) . . ?
N5 C10 H10 118.1 . . ?
C11 C10 H10 118.1 . . ?
N1 C1 H1A 109.5 . . ?
N1 C1 H1B 109.5 . . ?
H1A C1 H1B 109.5 . . ?
N1 C1 H1C 109.5 . . ?
H1A C1 H1C 109.5 . . ?
H1B C1 H1C 109.5 . . ?

loop_
_geom_bond_atom_site_label_1
_geom_bond_atom_site_label_2
_geom_bond_distance
_geom_bond_site_symmetry_2
_geom_bond_publ_flag
Zn1 N3 2.0971(16) 2_656 ?
Zn1 N3 2.0971(16) . ?
Zn1 N2 2.1806(16) . ?
Zn1 N2 2.1807(16) 2_656 ?
Zn1 O1 2.1877(13) 2_656 ?
Zn1 O1 2.1877(13) . ?
O1 C6 1.278(2) . ?
N3 C5 1.276(3) . ?
N3 N4 1.373(2) . ?
O2 H2A 0.8501 . ?
O2 H2B 0.8500 . ?
N4 C6 1.321(3) . ?
N2 C4 1.328(3) . ?
N2 C3 1.371(2) . ?
N1 C4 1.354(2) . ?
N1 C2 1.370(3) . ?
N1 C1 1.458(3) . ?
C6 C7 1.502(2) . ?
N5 C10 1.323(3) . ?
N5 C9 1.336(3) . ?
C7 C11 1.383(3) . ?
C7 C8 1.394(3) . ?
C4 C5 1.446(3) . ?
C5 H5 0.9300 . ?
O3 H3B 0.8500 . ?
O3 H3A 0.8499 . ?
C3 C2 1.347(3) . ?
C3 H3 0.9300 . ?
C8 C9 1.387(3) . ?
C8 H8 0.9300 . ?
C11 C10 1.387(3) . ?
C11 H11 0.9300 . ?
C9 H9 0.9300 . ?
C2 H2 0.9300 . ?
C10 H10 0.9300 . ?
C1 H1A 0.9600 . ?
C1 H1B 0.9600 . ?
C1 H1C 0.9600 . ?

loop_
_geom_torsion_atom_site_label_1
_geom_torsion_atom_site_label_2
_geom_torsion_atom_site_label_3
_geom_torsion_atom_site_label_4
_geom_torsion
_geom_torsion_site_symmetry_1
_geom_torsion_site_symmetry_2
_geom_torsion_site_symmetry_3
_geom_torsion_site_symmetry_4
_geom_torsion_publ_flag
C5 N3 N4 C6 178.68(18) . . . . ?
Zn1 N3 N4 C6 -2.21(19) . . . . ?
Zn1 O1 C6 N4 2.6(2) . . . . ?
Zn1 O1 C6 C7 -177.92(12) . . . . ?
N3 N4 C6 O1 -0.4(3) . . . . ?
N3 N4 C6 C7 -179.95(14) . . . . ?
O1 C6 C7 C11 -5.1(3) . . . . ?
N4 C6 C7 C11 174.50(18) . . . . ?
O1 C6 C7 C8 176.06(18) . . . . ?
N4 C6 C7 C8 -4.4(3) . . . . ?
C3 N2 C4 N1 -0.2(2) . . . . ?
Zn1 N2 C4 N1 -172.45(12) . . . . ?
C3 N2 C4 C5 178.87(17) . . . . ?
Zn1 N2 C4 C5 6.6(2) . . . . ?
C2 N1 C4 N2 0.0(2) . . . . ?
C1 N1 C4 N2 179.19(19) . . . . ?
C2 N1 C4 C5 -178.95(19) . . . . ?
C1 N1 C4 C5 0.2(3) . . . . ?
N4 N3 C5 C4 178.95(15) . . . . ?
Zn1 N3 C5 C4 -0.2(2) . . . . ?
N2 C4 C5 N3 -4.7(3) . . . . ?
N1 C4 C5 N3 174.20(18) . . . . ?
C4 N2 C3 C2 0.3(2) . . . . ?
Zn1 N2 C3 C2 167.80(17) . . . . ?
C11 C7 C8 C9 0.9(3) . . . . ?
C6 C7 C8 C9 179.80(18) . . . . ?
C8 C7 C11 C10 -1.9(3) . . . . ?
C6 C7 C11 C10 179.19(18) . . . . ?
C10 N5 C9 C8 -1.9(3) . . . . ?
C7 C8 C9 N5 1.0(3) . . . . ?
N2 C3 C2 N1 -0.3(2) . . . . ?
C4 N1 C2 C3 0.1(2) . . . . ?
C1 N1 C2 C3 -179.0(2) . . . . ?
C9 N5 C10 C11 0.8(3) . . . . ?
C7 C11 C10 N5 1.1(4) . . . . ?
